data_7001376
loop_
_publ_author_name
'Ariyananda, Piyal W. G.'
'Kieber-Emmons, Matthew T.'
'Yap, Glenn P. A.'
'Riordan, Charles G.'

_publ_section_title
;
 Synthetic analogs for evaluating the influence of N--H&#x22EF;S
 hydrogen bonds on the formation of thioester in acetyl coenzyme a
 synthase
;
_journal_issue 22
_journal_name_full 'Dalton Transactions'
_journal_page_first 4359
_journal_page_last 4369
_journal_paper_doi 10.1039/b901192g
_journal_year 2009
_chemical_formula_sum 'C33 H27 F5 Ni P2 S'
_chemical_formula_weight 671.26
_chemical_name_common 'manuscript number B901192G'
_chemical_name_systematic
;
manuscript number B901192G
;
_space_group_IT_number 14
_symmetry_cell_setting monoclinic
_symmetry_space_group_name_Hall '-P 2yn'
_symmetry_space_group_name_H-M 'P 1 21/n 1'
_atom_sites_solution_hydrogens geom
_atom_sites_solution_primary direct
_atom_sites_solution_secondary difmap
_audit_creation_method SHELXL-97
_cell_angle_alpha 90.00
_cell_angle_beta 94.243(7)
_cell_angle_gamma 90.00
_cell_formula_units_Z 4
_cell_length_a 9.556(4)
_cell_length_b 14.530(6)
_cell_length_c 21.763(8)
_cell_measurement_reflns_used 973
_cell_measurement_temperature 170(2)
_cell_measurement_theta_max 23.60
_cell_measurement_theta_min 2.34
_cell_volume 3013(2)
_computing_cell_refinement 'SAINT (Bruker, 2002)'
_computing_data_collection 'SMART (Bruker, 2002)'
_computing_data_reduction SAINT
_computing_molecular_graphics 'SHELXTL (Sheldrick, 2001)'
_computing_publication_material 'SHELXTL (Sheldrick, 2001)'
_computing_structure_refinement 'SHELXL-97 (Sheldrick, 1997)'
_computing_structure_solution 'SHELXS-97 (Sheldrick, 1990)'
_diffrn_ambient_temperature 170(2)
_diffrn_detector_area_resol_mean 836.6
_diffrn_measured_fraction_theta_full 1.000
_diffrn_measured_fraction_theta_max 0.995
_diffrn_measurement_device_type 'Bruker AXS APEX diffractometer'
_diffrn_measurement_method \w
_diffrn_radiation_monochromator graphite
_diffrn_radiation_source 'fine-focus sealed tube'
_diffrn_radiation_type MoK\a
_diffrn_radiation_wavelength 0.71073
_diffrn_reflns_av_R_equivalents 0.0646
_diffrn_reflns_av_sigmaI/netI 0.0458
_diffrn_reflns_limit_h_max 12
_diffrn_reflns_limit_h_min -12
_diffrn_reflns_limit_k_max 19
_diffrn_reflns_limit_k_min -19
_diffrn_reflns_limit_l_max 28
_diffrn_reflns_limit_l_min -29
_diffrn_reflns_number 40744
_diffrn_reflns_theta_full 25.00
_diffrn_reflns_theta_max 28.40
_diffrn_reflns_theta_min 1.69
_diffrn_standards_decay_% 1
_diffrn_standards_interval_count 0
_diffrn_standards_interval_time 0
_diffrn_standards_number 0
_exptl_absorpt_coefficient_mu 0.873
_exptl_absorpt_correction_T_max 0.9311
_exptl_absorpt_correction_T_min 0.7972
_exptl_absorpt_correction_type multi-scan
_exptl_absorpt_process_details 'SADABS (Sheldrick, 2003)'
_exptl_crystal_colour yellow
_exptl_crystal_density_diffrn 1.480
_exptl_crystal_density_method 'not measured'
_exptl_crystal_description needle
_exptl_crystal_F_000 1376
_exptl_crystal_size_max 0.27
_exptl_crystal_size_mid 0.10
_exptl_crystal_size_min 0.08
_refine_diff_density_max 0.976
_refine_diff_density_min -0.587
_refine_diff_density_rms 0.077
_refine_ls_extinction_method none
_refine_ls_goodness_of_fit_ref 1.013
_refine_ls_hydrogen_treatment constr
_refine_ls_matrix_type full
_refine_ls_number_parameters 393
_refine_ls_number_reflns 7521
_refine_ls_number_restraints 8
_refine_ls_restrained_S_all 1.013
_refine_ls_R_factor_all 0.0773
_refine_ls_R_factor_gt 0.0546
_refine_ls_shift/su_max 0.001
_refine_ls_shift/su_mean 0.000
_refine_ls_structure_factor_coef Fsqd
_refine_ls_weighting_details 'calc w=1/[\s^2^(Fo^2^)+(0.0615P)^2^+3.4516P] where P=(Fo^2^+2Fc^2^)/3'
_refine_ls_weighting_scheme calc
_refine_ls_wR_factor_gt 0.1290
_refine_ls_wR_factor_ref 0.1455
_reflns_number_gt 5576
_reflns_number_total 7521
_reflns_threshold_expression >2sigma(I)
_cod_data_source_file b901192g.txt
_cod_data_source_block char216
_cod_depositor_comments
;
The following automatic conversions were performed:
'_symmetry_cell_setting' value 'Monoclinic' changed to 'monoclinic'
according to '/home/saulius/struct/CIF-dictionaries/cif_core.dic'
dictionary named 'cif_core.dic' version 2.4.1 from 2010-06-29.

Automatic conversion script
Id: cif_fix_enum 1527 2010-12-29 10:47:43Z saulius 
;
_cod_original_cell_volume 3014(2)
_cod_original_sg_symbol_H-M P2(1)/n
_cod_database_code 7001376

loop_
_symmetry_equiv_pos_as_xyz
'x, y, z'
'-x+1/2, y+1/2, -z+1/2'
'-x, -y, -z'
'x-1/2, -y-1/2, z-1/2'

loop_
_atom_site_label
_atom_site_type_symbol
_atom_site_fract_x
_atom_site_fract_y
_atom_site_fract_z
_atom_site_U_iso_or_equiv
_atom_site_adp_type
_atom_site_occupancy
_atom_site_symmetry_multiplicity
_atom_site_calc_flag
_atom_site_refinement_flags
_atom_site_disorder_assembly
_atom_site_disorder_group
Ni Ni 0.36528(4) 0.93101(2) 0.156093(17) 0.03205(12) Uani 1 1 d D . .
C1 C 0.4849(4) 0.9094(2) 0.08821(14) 0.0388(7) Uani 1 1 d . A .
H1A H 0.4991 0.9674 0.0666 0.058 Uiso 1 1 calc R . .
H1B H 0.4396 0.8647 0.0594 0.058 Uiso 1 1 calc R . .
H1C H 0.5758 0.8852 0.1046 0.058 Uiso 1 1 calc R . .
S1 S 0.2914(2) 0.78524(11) 0.16171(9) 0.0383(4) Uani 0.672(3) 1 d PD A 1
C2 C 0.5424(5) 0.6888(4) 0.13416(16) 0.0438(12) Uani 0.672(3) 1 d PGD A 1
C3 C 0.6133(3) 0.6394(3) 0.0914(2) 0.0587(19) Uani 0.672(3) 1 d PGD A 1
C4 C 0.5454(4) 0.6158(3) 0.03494(19) 0.059(2) Uani 0.672(3) 1 d PGD A 1
C5 C 0.4066(4) 0.6417(3) 0.02114(15) 0.0494(15) Uani 0.672(3) 1 d PGD A 1
C6 C 0.3357(3) 0.6911(3) 0.0639(2) 0.0394(11) Uani 0.672(3) 1 d PGD A 1
C7 C 0.4036(5) 0.7146(4) 0.12037(19) 0.0371(7) Uani 0.672(3) 1 d PGD A 1
F1 F 0.5990(12) 0.7127(7) 0.1878(2) 0.091(2) Uani 0.672(3) 1 d PD A 1
F2 F 0.7430(5) 0.6144(4) 0.1049(4) 0.126(3) Uani 0.672(3) 1 d PD A 1
F3 F 0.6132(7) 0.5700(3) -0.0078(3) 0.117(3) Uani 0.672(3) 1 d PD A 1
F4 F 0.3466(7) 0.6193(4) -0.03342(17) 0.105(2) Uani 0.672(3) 1 d PD A 1
F5 F 0.2063(4) 0.7109(4) 0.0470(2) 0.0727(12) Uani 0.672(3) 1 d PD A 1
S1' S 0.3428(4) 0.7850(3) 0.17810(19) 0.0383(4) Uani 0.328(3) 1 d PD A 2
C2' C 0.5412(12) 0.6913(8) 0.1544(3) 0.0438(12) Uani 0.328(3) 1 d PGD A 2
C3' C 0.6382(8) 0.6371(7) 0.1265(5) 0.0587(19) Uani 0.328(3) 1 d PGD A 2
C4' C 0.6088(9) 0.6058(6) 0.0666(5) 0.059(2) Uani 0.328(3) 1 d PGD A 2
C5' C 0.4823(10) 0.6287(7) 0.0346(3) 0.0494(15) Uani 0.328(3) 1 d PGD A 2
C6' C 0.3853(8) 0.6829(8) 0.0625(4) 0.0394(11) Uani 0.328(3) 1 d PGD A 2
C7' C 0.4148(10) 0.7142(8) 0.1224(5) 0.0371(7) Uani 0.328(3) 1 d PGD A 2
F1' F 0.590(3) 0.7152(16) 0.2106(6) 0.091(2) Uani 0.328(3) 1 d PD A 2
F2' F 0.7627(11) 0.6140(9) 0.1544(8) 0.126(3) Uani 0.328(3) 1 d PD A 2
F3' F 0.7046(14) 0.5576(7) 0.0370(7) 0.117(3) Uani 0.328(3) 1 d PD A 2
F4' F 0.4634(16) 0.6005(8) -0.0233(4) 0.105(2) Uani 0.328(3) 1 d PD A 2
F5' F 0.2667(8) 0.6985(8) 0.0313(5) 0.0727(12) Uani 0.328(3) 1 d PD A 2
P1 P 0.40249(8) 1.07313(5) 0.14098(3) 0.02899(17) Uani 1 1 d . A .
P2 P 0.25102(8) 0.97255(5) 0.23559(4) 0.03270(18) Uani 1 1 d . A .
C8 C 0.3457(3) 1.14199(19) 0.20556(14) 0.0329(6) Uani 1 1 d . . .
H8A H 0.4200 1.1432 0.2398 0.040 Uiso 1 1 calc R A .
H8B H 0.3252 1.2060 0.1922 0.040 Uiso 1 1 calc R . .
C9 C 0.2129(3) 1.0956(2) 0.22628(14) 0.0326(6) Uani 1 1 d . A .
H9A H 0.1336 1.1049 0.1950 0.039 Uiso 1 1 calc R . .
H9B H 0.1873 1.1223 0.2658 0.039 Uiso 1 1 calc R . .
C10 C 0.2265(4) 1.0582(2) 0.03364(15) 0.0421(7) Uani 1 1 d . A .
H10A H 0.2388 0.9937 0.0389 0.050 Uiso 1 1 calc R . .
C11 C 0.1386(4) 1.0915(3) -0.01505(18) 0.0540(9) Uani 1 1 d . . .
H11A H 0.0917 1.0498 -0.0431 0.065 Uiso 1 1 calc R . .
C12 C 0.1191(4) 1.1849(3) -0.02278(17) 0.0503(9) Uani 1 1 d . . .
H12A H 0.0584 1.2074 -0.0559 0.060 Uiso 1 1 calc R . .
C13 C 0.1876(4) 1.2453(2) 0.01742(16) 0.0451(8) Uani 1 1 d . . .
H13A H 0.1742 1.3096 0.0120 0.054 Uiso 1 1 calc R . .
C14 C 0.2766(3) 1.2131(2) 0.06611(15) 0.0401(7) Uani 1 1 d . A .
H14A H 0.3242 1.2554 0.0936 0.048 Uiso 1 1 calc R . .
C15 C 0.2961(3) 1.1187(2) 0.07455(13) 0.0320(6) Uani 1 1 d . . .
C16 C 0.6296(3) 1.1389(2) 0.07848(14) 0.0372(7) Uani 1 1 d . A .
H16A H 0.5639 1.1519 0.0447 0.045 Uiso 1 1 calc R . .
C17 C 0.7722(3) 1.1521(2) 0.07269(16) 0.0446(8) Uani 1 1 d . . .
H17A H 0.8039 1.1733 0.0348 0.054 Uiso 1 1 calc R . .
C18 C 0.8671(4) 1.1344(3) 0.12184(17) 0.0490(8) Uani 1 1 d . . .
H18A H 0.9646 1.1435 0.1180 0.059 Uiso 1 1 calc R . .
C19 C 0.8207(4) 1.1036(3) 0.17652(18) 0.0594(10) Uani 1 1 d . . .
H19A H 0.8865 1.0918 0.2105 0.071 Uiso 1 1 calc R . .
C20 C 0.6795(4) 1.0895(3) 0.18251(16) 0.0505(9) Uani 1 1 d . A .
H20A H 0.6485 1.0679 0.2204 0.061 Uiso 1 1 calc R . .
C21 C 0.5830(3) 1.10706(19) 0.13315(13) 0.0314(6) Uani 1 1 d . . .
C22 C 0.4334(4) 0.8846(3) 0.32118(18) 0.0518(9) Uani 1 1 d . A .
H22A H 0.4267 0.8348 0.2929 0.062 Uiso 1 1 calc R . .
C23 C 0.5184(4) 0.8771(3) 0.3756(2) 0.0659(12) Uani 1 1 d . . .
H23A H 0.5699 0.8221 0.3842 0.079 Uiso 1 1 calc R . .
C24 C 0.5283(4) 0.9480(3) 0.4166(2) 0.0615(11) Uani 1 1 d . . .
H24A H 0.5851 0.9416 0.4541 0.074 Uiso 1 1 calc R . .
C25 C 0.4566(4) 1.0290(3) 0.40416(18) 0.0587(10) Uani 1 1 d . . .
H25A H 0.4655 1.0787 0.4325 0.070 Uiso 1 1 calc R . .
C26 C 0.3714(4) 1.0377(3) 0.35019(16) 0.0464(8) Uani 1 1 d . A .
H26A H 0.3218 1.0935 0.3417 0.056 Uiso 1 1 calc R . .
C27 C 0.3581(3) 0.9652(2) 0.30816(14) 0.0364(7) Uani 1 1 d . . .
C28 C 0.0008(4) 0.8856(3) 0.20234(18) 0.0547(9) Uani 1 1 d . A .
H28A H 0.0352 0.8841 0.1625 0.066 Uiso 1 1 calc R . .
C29 C -0.1318(5) 0.8508(3) 0.2110(2) 0.0710(13) Uani 1 1 d . . .
H29A H -0.1883 0.8263 0.1771 0.085 Uiso 1 1 calc R . .
C30 C -0.1806(5) 0.8519(3) 0.2685(2) 0.0741(14) Uani 1 1 d . . .
H30A H -0.2703 0.8270 0.2747 0.089 Uiso 1 1 calc R . .
C31 C -0.1003(5) 0.8889(4) 0.3172(2) 0.0767(14) Uani 1 1 d . . .
H31A H -0.1354 0.8905 0.3569 0.092 Uiso 1 1 calc R . .
C32 C 0.0326(4) 0.9243(3) 0.30884(18) 0.0557(10) Uani 1 1 d . A .
H32A H 0.0881 0.9496 0.3427 0.067 Uiso 1 1 calc R . .
C33 C 0.0829(3) 0.9223(2) 0.25106(15) 0.0386(7) Uani 1 1 d . . .

loop_
_atom_site_aniso_label
_atom_site_aniso_U_11
_atom_site_aniso_U_22
_atom_site_aniso_U_33
_atom_site_aniso_U_23
_atom_site_aniso_U_13
_atom_site_aniso_U_12
Ni 0.0418(2) 0.02257(19) 0.0334(2) 0.00075(14) 0.01339(16) 0.00080(15)
C1 0.0515(19) 0.0298(15) 0.0373(16) -0.0012(12) 0.0183(14) 0.0004(13)
S1 0.0413(10) 0.0261(4) 0.0493(10) 0.0004(6) 0.0147(7) -0.0028(7)
C2 0.051(2) 0.0339(18) 0.046(4) 0.007(3) 0.001(3) -0.0079(16)
C3 0.043(3) 0.031(2) 0.103(6) 0.021(4) 0.015(4) 0.005(2)
C4 0.071(5) 0.035(2) 0.075(5) -0.019(3) 0.038(4) -0.017(3)
C5 0.065(4) 0.050(3) 0.032(3) -0.010(2) -0.002(3) -0.032(3)
C6 0.033(3) 0.039(2) 0.047(2) 0.0092(17) 0.006(3) -0.002(3)
C7 0.055(2) 0.0223(14) 0.0354(16) -0.0014(12) 0.0137(15) -0.0042(13)
F1 0.110(3) 0.087(2) 0.066(4) 0.030(4) -0.061(5) -0.045(2)
F2 0.047(2) 0.078(2) 0.255(9) 0.072(5) 0.022(4) 0.0205(18)
F3 0.139(5) 0.059(2) 0.169(6) -0.057(4) 0.113(4) -0.035(3)
F4 0.164(5) 0.112(3) 0.0378(18) -0.0198(19) 0.006(3) -0.086(4)
F5 0.037(2) 0.095(3) 0.084(3) 0.041(2) -0.009(2) -0.007(2)
S1' 0.0413(10) 0.0261(4) 0.0493(10) 0.0004(6) 0.0147(7) -0.0028(7)
C2' 0.051(2) 0.0339(18) 0.046(4) 0.007(3) 0.001(3) -0.0079(16)
C3' 0.043(3) 0.031(2) 0.103(6) 0.021(4) 0.015(4) 0.005(2)
C4' 0.071(5) 0.035(2) 0.075(5) -0.019(3) 0.038(4) -0.017(3)
C5' 0.065(4) 0.050(3) 0.032(3) -0.010(2) -0.002(3) -0.032(3)
C6' 0.033(3) 0.039(2) 0.047(2) 0.0092(17) 0.006(3) -0.002(3)
C7' 0.055(2) 0.0223(14) 0.0354(16) -0.0014(12) 0.0137(15) -0.0042(13)
F1' 0.110(3) 0.087(2) 0.066(4) 0.030(4) -0.061(5) -0.045(2)
F2' 0.047(2) 0.078(2) 0.255(9) 0.072(5) 0.022(4) 0.0205(18)
F3' 0.139(5) 0.059(2) 0.169(6) -0.057(4) 0.113(4) -0.035(3)
F4' 0.164(5) 0.112(3) 0.0378(18) -0.0198(19) 0.006(3) -0.086(4)
F5' 0.037(2) 0.095(3) 0.084(3) 0.041(2) -0.009(2) -0.007(2)
P1 0.0336(4) 0.0239(3) 0.0300(4) 0.0004(3) 0.0061(3) -0.0010(3)
P2 0.0376(4) 0.0270(4) 0.0350(4) -0.0001(3) 0.0124(3) 0.0006(3)
C8 0.0384(16) 0.0263(13) 0.0347(15) -0.0030(11) 0.0059(12) 0.0010(12)
C9 0.0359(15) 0.0284(14) 0.0341(15) -0.0018(11) 0.0059(12) 0.0049(12)
C10 0.0451(18) 0.0380(17) 0.0422(18) 0.0000(14) -0.0029(14) 0.0011(14)
C11 0.055(2) 0.057(2) 0.047(2) -0.0064(17) -0.0114(17) 0.0003(18)
C12 0.0440(19) 0.060(2) 0.0465(19) 0.0061(17) -0.0019(15) 0.0098(17)
C13 0.0480(19) 0.0379(17) 0.0497(19) 0.0107(15) 0.0062(15) 0.0099(14)
C14 0.0440(18) 0.0320(16) 0.0444(18) 0.0029(13) 0.0045(14) -0.0012(13)
C15 0.0302(14) 0.0313(14) 0.0352(15) 0.0022(12) 0.0067(11) -0.0009(11)
C16 0.0365(16) 0.0373(16) 0.0374(16) 0.0073(13) 0.0003(13) -0.0028(13)
C17 0.0395(17) 0.0474(19) 0.0479(19) 0.0110(15) 0.0101(14) -0.0036(14)
C18 0.0318(16) 0.057(2) 0.058(2) -0.0018(17) 0.0029(15) -0.0031(15)
C19 0.0391(19) 0.093(3) 0.045(2) 0.006(2) -0.0069(16) 0.007(2)
C20 0.0394(18) 0.074(3) 0.0384(18) 0.0099(17) 0.0055(14) 0.0046(17)
C21 0.0348(15) 0.0275(14) 0.0320(14) -0.0001(11) 0.0021(12) -0.0022(11)
C22 0.054(2) 0.0425(19) 0.060(2) 0.0135(17) 0.0134(18) 0.0076(16)
C23 0.056(2) 0.065(3) 0.078(3) 0.033(2) 0.013(2) 0.018(2)
C24 0.044(2) 0.087(3) 0.054(2) 0.026(2) 0.0005(17) 0.003(2)
C25 0.052(2) 0.075(3) 0.048(2) 0.003(2) -0.0015(17) 0.002(2)
C26 0.0430(18) 0.054(2) 0.0419(18) 0.0011(16) 0.0034(15) 0.0080(16)
C27 0.0331(15) 0.0395(16) 0.0383(16) 0.0070(13) 0.0138(12) 0.0038(13)
C28 0.057(2) 0.061(2) 0.048(2) -0.0135(18) 0.0165(17) -0.0161(19)
C29 0.060(3) 0.085(3) 0.069(3) -0.025(2) 0.017(2) -0.033(2)
C30 0.058(3) 0.083(3) 0.085(3) -0.019(3) 0.032(2) -0.030(2)
C31 0.065(3) 0.113(4) 0.056(2) -0.017(3) 0.032(2) -0.034(3)
C32 0.048(2) 0.076(3) 0.045(2) -0.0057(18) 0.0166(16) -0.0147(19)
C33 0.0397(16) 0.0344(16) 0.0434(17) -0.0022(13) 0.0153(14) -0.0041(13)

loop_
_atom_type_symbol
_atom_type_description
_atom_type_scat_dispersion_real
_atom_type_scat_dispersion_imag
_atom_type_scat_source
C C 0.0033 0.0016 'International Tables Vol C Tables 4.2.6.8 and 6.1.1.4'
H H 0.0000 0.0000 'International Tables Vol C Tables 4.2.6.8 and 6.1.1.4'
F F 0.0171 0.0103 'International Tables Vol C Tables 4.2.6.8 and 6.1.1.4'
P P 0.1023 0.0942 'International Tables Vol C Tables 4.2.6.8 and 6.1.1.4'
S S 0.1246 0.1234 'International Tables Vol C Tables 4.2.6.8 and 6.1.1.4'
Ni Ni 0.3393 1.1124 'International Tables Vol C Tables 4.2.6.8 and 6.1.1.4'

loop_
_geom_angle_atom_site_label_1
_geom_angle_atom_site_label_2
_geom_angle_atom_site_label_3
_geom_angle
_geom_angle_site_symmetry_1
_geom_angle_site_symmetry_3
_geom_angle_publ_flag
C1 Ni P1 85.73(9) . . ?
C1 Ni S1' 94.68(14) . . ?
P1 Ni S1' 174.79(11) . . ?
C1 Ni P2 171.65(10) . . ?
P1 Ni P2 87.34(3) . . ?
S1' Ni P2 91.80(11) . . ?
C1 Ni S1 95.35(10) . . ?
P1 Ni S1 170.00(6) . . ?
S1' Ni S1 15.14(9) . . ?
P2 Ni S1 92.28(5) . . ?
C7 S1 Ni 108.3(2) . . ?
F1 C2 C3 123.3(7) . . ?
F1 C2 C7 116.7(7) . . ?
C3 C2 C7 120.0 . . ?
F2 C3 C2 119.8(5) . . ?
F2 C3 C4 120.2(5) . . ?
C2 C3 C4 120.0 . . ?
F3 C4 C3 121.0(5) . . ?
F3 C4 C5 119.0(5) . . ?
C3 C4 C5 120.0 . . ?
F4 C5 C6 121.9(4) . . ?
F4 C5 C4 118.1(4) . . ?
C6 C5 C4 120.0 . . ?
F5 C6 C7 124.7(4) . . ?
F5 C6 C5 115.3(4) . . ?
C7 C6 C5 120.0 . . ?
C6 C7 C2 120.0 . . ?
C6 C7 S1 109.3(3) . . ?
C2 C7 S1 130.5(3) . . ?
C7' S1' Ni 111.4(5) . . ?
F1' C2' C3' 110.6(15) . . ?
F1' C2' C7' 129.4(15) . . ?
C3' C2' C7' 120.0 . . ?
F2' C3' C2' 122.9(11) . . ?
F2' C3' C4' 117.1(11) . . ?
C2' C3' C4' 120.0 . . ?
F3' C4' C3' 121.2(10) . . ?
F3' C4' C5' 118.6(10) . . ?
C3' C4' C5' 120.0 . . ?
F4' C5' C6' 122.8(10) . . ?
F4' C5' C4' 117.1(10) . . ?
C6' C5' C4' 120.0 . . ?
F5' C6' C5' 117.1(9) . . ?
F5' C6' C7' 122.8(9) . . ?
C5' C6' C7' 120.0 . . ?
C6' C7' C2' 120.0 . . ?
C6' C7' S1' 140.5(6) . . ?
C2' C7' S1' 99.4(6) . . ?
C21 P1 C15 107.72(13) . . ?
C21 P1 C8 105.09(14) . . ?
C15 P1 C8 103.25(14) . . ?
C21 P1 Ni 116.73(10) . . ?
C15 P1 Ni 112.59(10) . . ?
C8 P1 Ni 110.37(10) . . ?
C33 P2 C27 105.26(15) . . ?
C33 P2 C9 103.96(14) . . ?
C27 P2 C9 104.33(15) . . ?
C33 P2 Ni 122.18(11) . . ?
C27 P2 Ni 112.77(10) . . ?
C9 P2 Ni 106.69(10) . . ?
C9 C8 P1 106.42(19) . . ?
C8 C9 P2 107.41(19) . . ?
C15 C10 C11 120.2(3) . . ?
C12 C11 C10 120.3(3) . . ?
C13 C12 C11 119.9(3) . . ?
C12 C13 C14 120.5(3) . . ?
C13 C14 C15 120.0(3) . . ?
C10 C15 C14 119.1(3) . . ?
C10 C15 P1 119.4(2) . . ?
C14 C15 P1 121.4(2) . . ?
C21 C16 C17 120.3(3) . . ?
C18 C17 C16 119.9(3) . . ?
C17 C18 C19 119.8(3) . . ?
C18 C19 C20 120.7(3) . . ?
C19 C20 C21 119.9(3) . . ?
C16 C21 C20 119.4(3) . . ?
C16 C21 P1 122.8(2) . . ?
C20 C21 P1 117.4(2) . . ?
C23 C22 C27 120.0(4) . . ?
C24 C23 C22 120.5(4) . . ?
C23 C24 C25 120.4(4) . . ?
C24 C25 C26 119.9(4) . . ?
C25 C26 C27 120.4(4) . . ?
C22 C27 C26 118.7(3) . . ?
C22 C27 P2 118.4(3) . . ?
C26 C27 P2 122.9(2) . . ?
C33 C28 C29 120.6(3) . . ?
C30 C29 C28 119.7(4) . . ?
C29 C30 C31 120.2(4) . . ?
C30 C31 C32 120.4(4) . . ?
C33 C32 C31 119.6(4) . . ?
C28 C33 C32 119.5(3) . . ?
C28 C33 P2 118.2(2) . . ?
C32 C33 P2 122.2(3) . . ?

loop_
_geom_bond_atom_site_label_1
_geom_bond_atom_site_label_2
_geom_bond_distance
_geom_bond_site_symmetry_2
_geom_bond_publ_flag
Ni C1 1.959(3) . ?
Ni P1 2.1251(11) . ?
Ni S1' 2.189(4) . ?
Ni P2 2.1975(10) . ?
Ni S1 2.2388(18) . ?
S1 C7 1.776(3) . ?
C2 F1 1.297(5) . ?
C2 C3 1.3900 . ?
C2 C7 1.3900 . ?
C3 F2 1.303(5) . ?
C3 C4 1.3900 . ?
C4 F3 1.348(4) . ?
C4 C5 1.3900 . ?
C5 F4 1.321(5) . ?
C5 C6 1.3900 . ?
C6 F5 1.296(4) . ?
C6 C7 1.3900 . ?
S1' C7' 1.767(7) . ?
C2' F1' 1.323(11) . ?
C2' C3' 1.3900 . ?
C2' C7' 1.3900 . ?
C3' F2' 1.337(11) . ?
C3' C4' 1.3900 . ?
C4' F3' 1.353(10) . ?
C4' C5' 1.3900 . ?
C5' F4' 1.325(9) . ?
C5' C6' 1.3900 . ?
C6' F5' 1.298(10) . ?
C6' C7' 1.3900 . ?
P1 C21 1.814(3) . ?
P1 C15 1.829(3) . ?
P1 C8 1.839(3) . ?
P2 C33 1.819(3) . ?
P2 C27 1.820(3) . ?
P2 C9 1.833(3) . ?
C8 C9 1.534(4) . ?
C10 C15 1.385(4) . ?
C10 C11 1.390(5) . ?
C11 C12 1.378(5) . ?
C12 C13 1.371(5) . ?
C13 C14 1.390(5) . ?
C14 C15 1.395(4) . ?
C16 C21 1.381(4) . ?
C16 C17 1.392(4) . ?
C17 C18 1.375(5) . ?
C18 C19 1.375(5) . ?
C19 C20 1.380(5) . ?
C20 C21 1.387(4) . ?
C22 C23 1.389(6) . ?
C22 C27 1.392(5) . ?
C23 C24 1.363(7) . ?
C24 C25 1.378(6) . ?
C25 C26 1.384(5) . ?
C26 C27 1.395(5) . ?
C28 C33 1.378(5) . ?
C28 C29 1.391(5) . ?
C29 C30 1.368(6) . ?
C30 C31 1.372(6) . ?
C31 C32 1.394(5) . ?
C32 C33 1.380(5) . ?

loop_
_geom_torsion_atom_site_label_1
_geom_torsion_atom_site_label_2
_geom_torsion_atom_site_label_3
_geom_torsion_atom_site_label_4
_geom_torsion
_geom_torsion_site_symmetry_1
_geom_torsion_site_symmetry_2
_geom_torsion_site_symmetry_3
_geom_torsion_site_symmetry_4
_geom_torsion_publ_flag
C1 Ni S1 C7 15.3(2) . . . . ?
P1 Ni S1 C7 111.1(3) . . . . ?
S1' Ni S1 C7 -72.9(5) . . . . ?
P2 Ni S1 C7 -161.35(18) . . . . ?
F1 C2 C3 F2 0.4(7) . . . . ?
C7 C2 C3 F2 -179.2(5) . . . . ?
F1 C2 C3 C4 179.7(7) . . . . ?
C7 C2 C3 C4 0.0 . . . . ?
F2 C3 C4 F3 -2.5(5) . . . . ?
C2 C3 C4 F3 178.3(5) . . . . ?
F2 C3 C4 C5 179.2(5) . . . . ?
C2 C3 C4 C5 0.0 . . . . ?
F3 C4 C5 F4 0.6(5) . . . . ?
C3 C4 C5 F4 178.9(4) . . . . ?
F3 C4 C5 C6 -178.3(5) . . . . ?
C3 C4 C5 C6 0.0 . . . . ?
F4 C5 C6 F5 1.9(5) . . . . ?
C4 C5 C6 F5 -179.2(5) . . . . ?
F4 C5 C6 C7 -178.9(5) . . . . ?
C4 C5 C6 C7 0.0 . . . . ?
F5 C6 C7 C2 179.1(5) . . . . ?
C5 C6 C7 C2 0.0 . . . . ?
F5 C6 C7 S1 -5.8(4) . . . . ?
C5 C6 C7 S1 175.1(4) . . . . ?
F1 C2 C7 C6 -179.7(6) . . . . ?
C3 C2 C7 C6 0.0 . . . . ?
F1 C2 C7 S1 6.4(6) . . . . ?
C3 C2 C7 S1 -173.9(5) . . . . ?
Ni S1 C7 C6 -103.5(2) . . . . ?
Ni S1 C7 C2 70.9(4) . . . . ?
C1 Ni S1' C7' -8.2(4) . . . . ?
P1 Ni S1' C7' -102.5(12) . . . . ?
P2 Ni S1' C7' 177.1(4) . . . . ?
S1 Ni S1' C7' 85.0(7) . . . . ?
F1' C2' C3' F2' -0.1(14) . . . . ?
C7' C2' C3' F2' 178.8(11) . . . . ?
F1' C2' C3' C4' -178.9(14) . . . . ?
C7' C2' C3' C4' 0.0 . . . . ?
F2' C3' C4' F3' -2.9(12) . . . . ?
C2' C3' C4' F3' 176.0(11) . . . . ?
F2' C3' C4' C5' -178.9(11) . . . . ?
C2' C3' C4' C5' 0.0 . . . . ?
F3' C4' C5' F4' 0.7(11) . . . . ?
C3' C4' C5' F4' 176.8(10) . . . . ?
F3' C4' C5' C6' -176.1(10) . . . . ?
C3' C4' C5' C6' 0.0 . . . . ?
F4' C5' C6' F5' 6.4(12) . . . . ?
C4' C5' C6' F5' -177.0(11) . . . . ?
F4' C5' C6' C7' -176.6(11) . . . . ?
C4' C5' C6' C7' 0.0 . . . . ?
F5' C6' C7' C2' 176.8(12) . . . . ?
C5' C6' C7' C2' 0.0 . . . . ?
F5' C6' C7' S1' -6.8(14) . . . . ?
C5' C6' C7' S1' 176.3(13) . . . . ?
F1' C2' C7' C6' 178.7(17) . . . . ?
C3' C2' C7' C6' 0.0 . . . . ?
F1' C2' C7' S1' 1.0(14) . . . . ?
C3' C2' C7' S1' -177.6(8) . . . . ?
Ni S1' C7' C6' -75.0(11) . . . . ?
Ni S1' C7' C2' 101.7(5) . . . . ?
C1 Ni P1 C21 -47.16(15) . . . . ?
S1' Ni P1 C21 47.6(12) . . . . ?
P2 Ni P1 C21 128.18(11) . . . . ?
S1 Ni P1 C21 -143.8(3) . . . . ?
C1 Ni P1 C15 78.19(15) . . . . ?
S1' Ni P1 C15 172.9(12) . . . . ?
P2 Ni P1 C15 -106.47(11) . . . . ?
S1 Ni P1 C15 -18.4(3) . . . . ?
C1 Ni P1 C8 -167.02(15) . . . . ?
S1' Ni P1 C8 -72.3(12) . . . . ?
P2 Ni P1 C8 8.33(11) . . . . ?
S1 Ni P1 C8 96.4(3) . . . . ?
C1 Ni P2 C33 169.5(7) . . . . ?
P1 Ni P2 C33 135.58(13) . . . . ?
S1' Ni P2 C33 -49.56(17) . . . . ?
S1 Ni P2 C33 -34.42(14) . . . . ?
C1 Ni P2 C27 -63.5(7) . . . . ?
P1 Ni P2 C27 -97.46(12) . . . . ?
S1' Ni P2 C27 77.40(15) . . . . ?
S1 Ni P2 C27 92.54(13) . . . . ?
C1 Ni P2 C9 50.4(7) . . . . ?
P1 Ni P2 C9 16.50(11) . . . . ?
S1' Ni P2 C9 -168.64(15) . . . . ?
S1 Ni P2 C9 -153.50(12) . . . . ?
C21 P1 C8 C9 -163.18(19) . . . . ?
C15 P1 C8 C9 84.0(2) . . . . ?
Ni P1 C8 C9 -36.5(2) . . . . ?
P1 C8 C9 P2 49.2(2) . . . . ?
C33 P2 C9 C8 -173.5(2) . . . . ?
C27 P2 C9 C8 76.4(2) . . . . ?
Ni P2 C9 C8 -43.2(2) . . . . ?
C15 C10 C11 C12 -0.5(6) . . . . ?
C10 C11 C12 C13 0.5(6) . . . . ?
C11 C12 C13 C14 -0.1(6) . . . . ?
C12 C13 C14 C15 -0.4(5) . . . . ?
C11 C10 C15 C14 0.0(5) . . . . ?
C11 C10 C15 P1 176.2(3) . . . . ?
C13 C14 C15 C10 0.4(5) . . . . ?
C13 C14 C15 P1 -175.7(2) . . . . ?
C21 P1 C15 C10 117.0(3) . . . . ?
C8 P1 C15 C10 -132.1(3) . . . . ?
Ni P1 C15 C10 -13.1(3) . . . . ?
C21 P1 C15 C14 -66.9(3) . . . . ?
C8 P1 C15 C14 44.0(3) . . . . ?
Ni P1 C15 C14 163.0(2) . . . . ?
C21 C16 C17 C18 -0.8(5) . . . . ?
C16 C17 C18 C19 0.1(6) . . . . ?
C17 C18 C19 C20 0.4(6) . . . . ?
C18 C19 C20 C21 -0.3(7) . . . . ?
C17 C16 C21 C20 0.9(5) . . . . ?
C17 C16 C21 P1 -171.2(3) . . . . ?
C19 C20 C21 C16 -0.3(5) . . . . ?
C19 C20 C21 P1 172.2(3) . . . . ?
C15 P1 C21 C16 -15.5(3) . . . . ?
C8 P1 C21 C16 -125.1(3) . . . . ?
Ni P1 C21 C16 112.2(2) . . . . ?
C15 P1 C21 C20 172.2(3) . . . . ?
C8 P1 C21 C20 62.6(3) . . . . ?
Ni P1 C21 C20 -60.1(3) . . . . ?
C27 C22 C23 C24 0.3(6) . . . . ?
C22 C23 C24 C25 -1.4(6) . . . . ?
C23 C24 C25 C26 1.4(6) . . . . ?
C24 C25 C26 C27 -0.2(6) . . . . ?
C23 C22 C27 C26 0.9(5) . . . . ?
C23 C22 C27 P2 178.8(3) . . . . ?
C25 C26 C27 C22 -0.9(5) . . . . ?
C25 C26 C27 P2 -178.7(3) . . . . ?
C33 P2 C27 C22 86.6(3) . . . . ?
C9 P2 C27 C22 -164.2(3) . . . . ?
Ni P2 C27 C22 -48.9(3) . . . . ?
C33 P2 C27 C26 -95.6(3) . . . . ?
C9 P2 C27 C26 13.6(3) . . . . ?
Ni P2 C27 C26 129.0(2) . . . . ?
C33 C28 C29 C30 -0.8(7) . . . . ?
C28 C29 C30 C31 1.3(8) . . . . ?
C29 C30 C31 C32 -1.1(9) . . . . ?
C30 C31 C32 C33 0.3(8) . . . . ?
C29 C28 C33 C32 0.0(6) . . . . ?
C29 C28 C33 P2 -176.5(4) . . . . ?
C31 C32 C33 C28 0.2(6) . . . . ?
C31 C32 C33 P2 176.6(4) . . . . ?
C27 P2 C33 C28 -155.2(3) . . . . ?
C9 P2 C33 C28 95.4(3) . . . . ?
Ni P2 C33 C28 -25.0(3) . . . . ?
C27 P2 C33 C32 28.4(3) . . . . ?
C9 P2 C33 C32 -81.0(3) . . . . ?
Ni P2 C33 C32 158.6(3) . . . . ?
